data_2232339
loop_
_publ_author_name
'Tomyn, Stefania'
'Pavlenko, Vadim A.'
'Gumienna-Kontecka, El\.zbieta'
'Penkova, Larysa'
'Kotova, Natalia V.'

_publ_section_title
;
 Dibromidobis(3,5-dimethyl-1<i>H</i>-pyrazole-\k<i>N</i>^2^)cobalt(II)
;
_journal_coeditor_code HY2475
_journal_issue 11
_journal_name_full 'Acta Crystallographica Section E'
_journal_page_first m1491
_journal_paper_doi 10.1107/S1600536811039560
_journal_volume 67
_journal_year 2011
_chemical_formula_iupac '[Co Br2 (C5 H8 N2)2]'
_chemical_formula_moiety 'C10 H16 Br2 Co N4'
_chemical_formula_sum 'C10 H16 Br2 Co N4'
_chemical_formula_weight 411.00
_chemical_name_systematic
;
Dibromidobis(3,5-dimethyl-1<i>H</i>-pyrazole-\k<i>N</i>^2^)cobalt(II)
;
_space_group_IT_number 14
_symmetry_cell_setting monoclinic
_symmetry_space_group_name_Hall '-P 2yn'
_symmetry_space_group_name_H-M 'P 1 21/n 1'
_atom_sites_solution_hydrogens difmap
_atom_sites_solution_primary direct
_atom_sites_solution_secondary difmap
_audit_creation_method SHELXL-97
_cell_angle_alpha 90.00
_cell_angle_beta 100.152(4)
_cell_angle_gamma 90.00
_cell_formula_units_Z 4
_cell_length_a 8.4729(4)
_cell_length_b 14.1490(8)
_cell_length_c 12.5280(6)
_cell_measurement_reflns_used 20628
_cell_measurement_temperature 173(2)
_cell_measurement_theta_max 36.63
_cell_measurement_theta_min 3.18
_cell_volume 1478.38(13)
_computing_cell_refinement 'CrysAlis RED (Oxford Diffraction, 2006)'
_computing_data_collection 'CrysAlis CCD (Oxford Diffraction, 2006)'
_computing_data_reduction 'CrysAlis RED (Oxford Diffraction, 2006)'
_computing_molecular_graphics 'SHELXTL (Sheldrick, 2008) and DIAMOND (Brandenburg, 1999)'
_computing_publication_material 'SHELXTL (Sheldrick, 2008)'
_computing_structure_refinement 'SHELXL97 (Sheldrick, 2008)'
_computing_structure_solution 'SHELXS97 (Sheldrick, 2008)'
_diffrn_ambient_temperature 173(2)
_diffrn_measured_fraction_theta_full 0.990
_diffrn_measured_fraction_theta_max 0.990
_diffrn_measurement_device_type 'Oxford Diffraction KM-4 Xcalibur'
_diffrn_measurement_method \w
_diffrn_radiation_monochromator graphite
_diffrn_radiation_source 'fine-focus sealed tube'
_diffrn_radiation_type MoK\a
_diffrn_radiation_wavelength 0.71073
_diffrn_reflns_av_R_equivalents 0.0430
_diffrn_reflns_av_sigmaI/netI 0.0418
_diffrn_reflns_limit_h_max 10
_diffrn_reflns_limit_h_min -11
_diffrn_reflns_limit_k_max 19
_diffrn_reflns_limit_k_min -19
_diffrn_reflns_limit_l_max 14
_diffrn_reflns_limit_l_min -17
_diffrn_reflns_number 16432
_diffrn_reflns_theta_full 30.00
_diffrn_reflns_theta_max 30.00
_diffrn_reflns_theta_min 3.18
_diffrn_standards_decay_% 0
_diffrn_standards_interval_count 0
_diffrn_standards_interval_time 0
_diffrn_standards_number 0
_exptl_absorpt_coefficient_mu 6.551
_exptl_absorpt_correction_T_max 0.8562
_exptl_absorpt_correction_T_min 0.4202
_exptl_absorpt_correction_type multi-scan
_exptl_absorpt_process_details '(CrysAlis RED; Oxford Diffraction, 2006)'
_exptl_crystal_colour blue
_exptl_crystal_density_diffrn 1.847
_exptl_crystal_density_method 'not measured'
_exptl_crystal_description block
_exptl_crystal_F_000 804
_exptl_crystal_size_max 0.13
_exptl_crystal_size_mid 0.05
_exptl_crystal_size_min 0.03
_refine_diff_density_max 0.954
_refine_diff_density_min -0.483
_refine_ls_extinction_method none
_refine_ls_goodness_of_fit_ref 1.009
_refine_ls_hydrogen_treatment constr
_refine_ls_matrix_type full
_refine_ls_number_parameters 158
_refine_ls_number_reflns 4270
_refine_ls_number_restraints 0
_refine_ls_restrained_S_all 1.009
_refine_ls_R_factor_all 0.0601
_refine_ls_R_factor_gt 0.0350
_refine_ls_shift/su_max 0.002
_refine_ls_shift/su_mean 0.000
_refine_ls_structure_factor_coef Fsqd
_refine_ls_weighting_details 'calc w=1/[\s^2^(Fo^2^)+(0.0341P)^2^] where P=(Fo^2^+2Fc^2^)/3'
_refine_ls_weighting_scheme calc
_refine_ls_wR_factor_gt 0.0659
_refine_ls_wR_factor_ref 0.0721
_reflns_number_gt 3182
_reflns_number_total 4270
_reflns_threshold_expression I>2\s(I)
_cod_data_source_file hy2475.cif
_cod_data_source_block I
_cod_original_sg_symbol_H-M 'P 21/n'
_cod_database_code 2232339
_cod_database_fobs_code 2232339

loop_
_symmetry_equiv_pos_as_xyz
'x, y, z'
'-x+1/2, y+1/2, -z+1/2'
'-x, -y, -z'
'x-1/2, -y-1/2, z-1/2'

loop_
_atom_site_type_symbol
_atom_site_label
_atom_site_fract_x
_atom_site_fract_y
_atom_site_fract_z
_atom_site_U_iso_or_equiv
_atom_site_adp_type
_atom_site_calc_flag
_atom_site_refinement_flags
_atom_site_occupancy
_atom_site_symmetry_multiplicity
Br Br1 0.74035(3) 0.35425(2) 0.03635(2) 0.02328(8) Uani d . 1 1
Br Br2 1.09369(3) 0.362773(19) 0.30921(2) 0.01915(8) Uani d . 1 1
Co Co1 0.91684(4) 0.27303(2) 0.17569(3) 0.01403(9) Uani d . 1 1
N N1 1.0279(3) 0.18556(16) 0.08660(17) 0.0158(5) Uani d . 1 1
N N3 0.8064(3) 0.19278(16) 0.27161(17) 0.0161(5) Uani d . 1 1
N N2 0.9910(3) 0.18170(17) -0.02369(17) 0.0186(5) Uani d . 1 1
H H8 0.9180 0.2106 -0.0580 0.022 Uiso d R 1 1
N N4 0.8497(3) 0.19199(17) 0.38165(17) 0.0172(5) Uani d . 1 1
H H16 0.9309 0.2284 0.4122 0.021 Uiso d R 1 1
C C3 1.1468(3) 0.1234(2) 0.1155(2) 0.0182(6) Uani d . 1 1
C C8 0.6852(3) 0.13054(19) 0.2490(2) 0.0169(5) Uani d . 1 1
C C2 1.1836(3) 0.0794(2) 0.0223(2) 0.0224(6) Uani d . 1 1
H H4 1.2613 0.0335 0.0197 0.027 Uiso calc R 1 1
C C7 0.6539(3) 0.0909(2) 0.3453(2) 0.0209(6) Uani d . 1 1
H H12 0.5757 0.0463 0.3522 0.025 Uiso calc R 1 1
C C1 1.0810(3) 0.1181(2) -0.0648(2) 0.0203(6) Uani d . 1 1
C C6 0.7619(3) 0.1308(2) 0.4281(2) 0.0190(6) Uani d . 1 1
C C5 1.0621(4) 0.1005(3) -0.1840(2) 0.0284(7) Uani d . 1 1
H H5 0.9504 0.0930 -0.2139 0.043 Uiso calc R 1 1
H H6 1.1189 0.0440 -0.1965 0.043 Uiso calc R 1 1
H H7 1.1047 0.1531 -0.2182 0.043 Uiso calc R 1 1
C C10 0.7905(4) 0.1154(2) 0.5480(2) 0.0258(7) Uani d . 1 1
H H13 0.8020 0.1753 0.5845 0.039 Uiso calc R 1 1
H H14 0.8865 0.0790 0.5690 0.039 Uiso calc R 1 1
H H15 0.7012 0.0819 0.5676 0.039 Uiso calc R 1 1
C C4 1.2209(4) 0.1101(2) 0.2318(2) 0.0282(7) Uani d . 1 1
H H1 1.2809 0.0522 0.2397 0.042 Uiso calc R 1 1
H H2 1.1381 0.1074 0.2751 0.042 Uiso calc R 1 1
H H3 1.2912 0.1621 0.2552 0.042 Uiso calc R 1 1
C C9 0.6051(4) 0.1131(2) 0.1345(2) 0.0254(7) Uani d . 1 1
H H9 0.5625 0.0500 0.1282 0.038 Uiso calc R 1 1
H H10 0.6818 0.1203 0.0871 0.038 Uiso calc R 1 1
H H11 0.5195 0.1576 0.1147 0.038 Uiso calc R 1 1

loop_
_atom_site_aniso_label
_atom_site_aniso_U_11
_atom_site_aniso_U_22
_atom_site_aniso_U_33
_atom_site_aniso_U_12
_atom_site_aniso_U_13
_atom_site_aniso_U_23
Br1 0.02681(16) 0.02181(15) 0.01821(14) 0.00448(12) -0.00429(11) 0.00067(11)
Br2 0.02102(14) 0.01743(14) 0.01725(14) -0.00396(11) -0.00142(11) -0.00094(10)
Co1 0.01463(17) 0.01501(18) 0.01195(16) -0.00021(15) 0.00096(12) -0.00028(14)
N1 0.0175(11) 0.0178(12) 0.0112(10) 0.0000(9) 0.0002(8) 0.0006(9)
N3 0.0161(11) 0.0198(12) 0.0122(10) -0.0023(10) 0.0019(8) -0.0010(9)
N2 0.0195(12) 0.0251(13) 0.0107(10) 0.0011(10) 0.0014(9) 0.0005(9)
N4 0.0184(11) 0.0202(12) 0.0121(10) -0.0033(10) 0.0003(9) -0.0009(9)
C3 0.0183(13) 0.0164(14) 0.0188(13) 0.0006(11) 0.0003(11) -0.0028(11)
C8 0.0172(13) 0.0154(13) 0.0175(12) -0.0011(11) 0.0011(10) -0.0003(10)
C2 0.0192(14) 0.0275(16) 0.0202(13) 0.0059(12) 0.0022(11) -0.0062(12)
C7 0.0199(14) 0.0224(15) 0.0203(14) -0.0019(12) 0.0037(11) 0.0047(12)
C1 0.0186(13) 0.0250(15) 0.0181(13) -0.0036(12) 0.0057(11) -0.0046(11)
C6 0.0185(13) 0.0231(15) 0.0163(12) 0.0023(12) 0.0055(10) 0.0036(11)
C5 0.0294(17) 0.0402(19) 0.0157(14) -0.0014(15) 0.0044(12) -0.0065(13)
C10 0.0316(17) 0.0320(17) 0.0149(13) 0.0004(14) 0.0074(12) 0.0027(12)
C4 0.0324(17) 0.0285(17) 0.0205(15) 0.0126(14) -0.0041(12) -0.0029(13)
C9 0.0278(16) 0.0267(16) 0.0191(14) -0.0130(13) -0.0030(12) 0.0014(12)

loop_
_atom_type_symbol
_atom_type_description
_atom_type_scat_dispersion_real
_atom_type_scat_dispersion_imag
_atom_type_scat_source
C C 0.0030 0.0020 'International Tables Vol C Tables 4.2.6.8 and 6.1.1.4'
H H 0.0000 0.0000 'International Tables Vol C Tables 4.2.6.8 and 6.1.1.4'
Br Br -0.2900 2.4600 'International Tables Vol C Tables 4.2.6.8 and 6.1.1.4'
Co Co 0.3490 0.9720 'International Tables Vol C Tables 4.2.6.8 and 6.1.1.4'
N N 0.0060 0.0030 'International Tables Vol C Tables 4.2.6.8 and 6.1.1.4'

loop_
_geom_angle_atom_site_label_1
_geom_angle_atom_site_label_2
_geom_angle_atom_site_label_3
_geom_angle
N3 Co1 N1 107.38(9)
N3 Co1 Br1 114.45(6)
N1 Co1 Br1 100.66(6)
N3 Co1 Br2 100.49(6)
N1 Co1 Br2 114.62(6)
Br1 Co1 Br2 119.259(18)
C3 N1 N2 106.0(2)
C3 N1 Co1 131.23(18)
N2 N1 Co1 122.80(17)
C8 N3 N4 105.5(2)
C8 N3 Co1 131.74(18)
N4 N3 Co1 122.75(17)
C1 N2 N1 111.8(2)
C1 N2 H8 125.1
N1 N2 H8 122.8
C6 N4 N3 111.9(2)
C6 N4 H16 129.3
N3 N4 H16 118.7
N1 C3 C2 109.5(2)
N1 C3 C4 120.9(2)
C2 C3 C4 129.6(3)
N3 C8 C7 109.6(2)
N3 C8 C9 120.7(2)
C7 C8 C9 129.7(3)
C1 C2 C3 106.2(3)
C1 C2 H4 126.9
C3 C2 H4 126.9
C6 C7 C8 106.5(3)
C6 C7 H12 126.8
C8 C7 H12 126.8
N2 C1 C2 106.5(2)
N2 C1 C5 121.8(3)
C2 C1 C5 131.6(3)
N4 C6 C7 106.5(2)
N4 C6 C10 121.8(2)
C7 C6 C10 131.7(3)
C1 C5 H5 109.5
C1 C5 H6 109.5
H5 C5 H6 109.5
C1 C5 H7 109.5
H5 C5 H7 109.5
H6 C5 H7 109.5
C6 C10 H13 109.5
C6 C10 H14 109.5
H13 C10 H14 109.5
C6 C10 H15 109.5
H13 C10 H15 109.5
H14 C10 H15 109.5
C3 C4 H1 109.5
C3 C4 H2 109.5
H1 C4 H2 109.5
C3 C4 H3 109.5
H1 C4 H3 109.5
H2 C4 H3 109.5
C8 C9 H9 109.5
C8 C9 H10 109.5
H9 C9 H10 109.5
C8 C9 H11 109.5
H9 C9 H11 109.5
H10 C9 H11 109.5

loop_
_geom_bond_atom_site_label_1
_geom_bond_atom_site_label_2
_geom_bond_distance
_geom_bond_publ_flag
Co1 Br1 2.3841(4) y
Co1 Br2 2.4025(4) y
Co1 N1 2.008(2) y
Co1 N3 2.001(2) y
N1 C3 1.338(3) ?
N1 N2 1.363(3) ?
N3 C8 1.345(3) ?
N3 N4 1.363(3) ?
N2 C1 1.339(4) ?
N2 H8 0.8006 ?
N4 C6 1.340(4) ?
N4 H16 0.8899 ?
C3 C2 1.405(4) ?
C3 C4 1.493(4) ?
C8 C7 1.398(4) ?
C8 C9 1.495(4) ?
C2 C1 1.382(4) ?
C2 H4 0.9300 ?
C7 C6 1.378(4) ?
C7 H12 0.9300 ?
C1 C5 1.495(4) ?
C6 C10 1.495(4) ?
C5 H5 0.9600 ?
C5 H6 0.9600 ?
C5 H7 0.9600 ?
C10 H13 0.9600 ?
C10 H14 0.9600 ?
C10 H15 0.9600 ?
C4 H1 0.9600 ?
C4 H2 0.9600 ?
C4 H3 0.9600 ?
C9 H9 0.9600 ?
C9 H10 0.9600 ?
C9 H11 0.9600 ?

loop_
_geom_hbond_atom_site_label_D
_geom_hbond_atom_site_label_H
_geom_hbond_atom_site_label_A
_geom_hbond_site_symmetry_A
_geom_hbond_distance_DH
_geom_hbond_distance_HA
_geom_hbond_distance_DA
_geom_hbond_angle_DHA
_geom_hbond_publ_flag
N2 H8 Br1 . 0.80 2.90 3.406(2) 123 y
N4 H16 Br1 4_666 0.89 3.04 3.588(2) 122 y

loop_
_geom_torsion_atom_site_label_1
_geom_torsion_atom_site_label_2
_geom_torsion_atom_site_label_3
_geom_torsion_atom_site_label_4
_geom_torsion
N3 Co1 N1 C3 -63.3(3)
Br1 Co1 N1 C3 176.7(2)
Br2 Co1 N1 C3 47.4(3)
N3 Co1 N1 N2 118.0(2)
Br1 Co1 N1 N2 -2.1(2)
Br2 Co1 N1 N2 -131.36(18)
N1 Co1 N3 C8 -64.7(3)
Br1 Co1 N3 C8 46.1(3)
Br2 Co1 N3 C8 175.1(2)
N1 Co1 N3 N4 114.0(2)
Br1 Co1 N3 N4 -135.19(18)
Br2 Co1 N3 N4 -6.1(2)
C3 N1 N2 C1 1.0(3)
Co1 N1 N2 C1 -179.97(19)
C8 N3 N4 C6 0.9(3)
Co1 N3 N4 C6 -178.14(19)
N2 N1 C3 C2 -0.6(3)
Co1 N1 C3 C2 -179.5(2)
N2 N1 C3 C4 178.7(3)
Co1 N1 C3 C4 -0.2(4)
N4 N3 C8 C7 -0.2(3)
Co1 N3 C8 C7 178.6(2)
N4 N3 C8 C9 179.5(2)
Co1 N3 C8 C9 -1.7(4)
N1 C3 C2 C1 0.1(3)
C4 C3 C2 C1 -179.2(3)
N3 C8 C7 C6 -0.4(3)
C9 C8 C7 C6 179.9(3)
N1 N2 C1 C2 -1.0(3)
N1 N2 C1 C5 179.6(3)
C3 C2 C1 N2 0.5(3)
C3 C2 C1 C5 179.9(3)
N3 N4 C6 C7 -1.1(3)
N3 N4 C6 C10 178.2(2)
C8 C7 C6 N4 0.9(3)
C8 C7 C6 C10 -178.3(3)
